data_7049806
loop_
_publ_author_name
'Tomson, Neil C.'
'Anderson, Nickolas H.'
'Tondreau, Aaron M.'
'Scott, Brian L.'
'Boncella, James M.'

_publ_section_title
;
 Oxidation of uranium(iv) mixed imido-amido complexes with PhEEPh and to
 generate uranium(vi) bis(imido) dichalcogenolates,
 U(NR)<sub>2</sub>(EPh)<sub>2</sub>(L)<sub>2</sub>.
;
_journal_issue 29
_journal_name_full 'Dalton transactions (Cambridge, England : 2003)'
_journal_page_first 10865
_journal_page_last 10873
_journal_paper_doi 10.1039/c9dt00680j
_journal_volume 48
_journal_year 2019
_chemical_formula_moiety 'C30 H38 N4 Te2 U'
_chemical_formula_sum 'C30 H38 N4 Te2 U'
_chemical_formula_weight 947.87
_space_group_crystal_system triclinic
_space_group_IT_number 2
_space_group_name_Hall '-P 1'
_space_group_name_H-M_alt 'P -1'
_symmetry_space_group_name_Hall '-P 1'
_symmetry_space_group_name_H-M 'P -1'
_atom_sites_solution_hydrogens geom
_audit_creation_date 2018-08-23
_audit_creation_method
;
Olex2 1.2
(compiled Aug 10 2017 17:28:52 for OlexSys, GUI svn.r5381)
;
_audit_update_record
;
2019-03-06 deposited with the CCDC.    2019-04-23 downloaded from the CCDC.
;
_cell_angle_alpha 87.084(6)
_cell_angle_beta 73.083(6)
_cell_angle_gamma 69.599(6)
_cell_formula_units_Z 1
_cell_length_a 8.3876(11)
_cell_length_b 9.8459(13)
_cell_length_c 11.1701(14)
_cell_measurement_reflns_used 7229
_cell_measurement_temperature 100
_cell_measurement_theta_max 26.560
_cell_measurement_theta_min 2.709
_cell_volume 825.87(19)
_computing_cell_refinement 'SAINT v8.34A (Bruker, 2013)'
_computing_data_collection 'APEX2 V.2014.7-1 (Bruker AXS, 2014)'
_computing_data_reduction 'SAINT v8.34A (Bruker, 2013)'
_computing_molecular_graphics 'Olex2 (Dolomanov et al., 2009)'
_computing_publication_material 'Olex2 (Dolomanov et al., 2009)'
_computing_structure_refinement 'ShelXL (Sheldrick, 2015)'
_computing_structure_solution 'ShelXT (Sheldrick, 2015)'
_diffrn_ambient_temperature 100
_diffrn_measured_fraction_theta_full 0.999
_diffrn_measured_fraction_theta_max 0.985
_diffrn_measurement_device_type 'Bruker APEX-II CCD'
_diffrn_measurement_method '\f and \w scans'
_diffrn_radiation_type MoK\a
_diffrn_radiation_wavelength 0.71073
_diffrn_reflns_av_R_equivalents 0.0280
_diffrn_reflns_av_unetI/netI 0.0259
_diffrn_reflns_Laue_measured_fraction_full 0.999
_diffrn_reflns_Laue_measured_fraction_max 0.985
_diffrn_reflns_limit_h_max 10
_diffrn_reflns_limit_h_min -10
_diffrn_reflns_limit_k_max 12
_diffrn_reflns_limit_k_min -12
_diffrn_reflns_limit_l_max 13
_diffrn_reflns_limit_l_min -13
_diffrn_reflns_number 11462
_diffrn_reflns_point_group_measured_fraction_full 0.999
_diffrn_reflns_point_group_measured_fraction_max 0.985
_diffrn_reflns_theta_full 25.242
_diffrn_reflns_theta_max 26.574
_diffrn_reflns_theta_min 2.709
_diffrn_standards_number 0
_exptl_absorpt_coefficient_mu 6.668
_exptl_absorpt_correction_T_max 0.7454
_exptl_absorpt_correction_T_min 0.5353
_exptl_absorpt_correction_type multi-scan
_exptl_absorpt_process_details
;
SADABS-2014/2 (Bruker,2014) was used for absorption correction.
wR2(int) was 0.0982 before and 0.0391 after correction.
The Ratio of minimum to maximum transmission is 0.7181.
The \l/2 correction factor is 0.00150.
;
_exptl_crystal_colour 'dark orange'
_exptl_crystal_colour_modifier dark
_exptl_crystal_colour_primary orange
_exptl_crystal_density_diffrn 1.906
_exptl_crystal_description plate
_exptl_crystal_F_000 442
_exptl_crystal_size_max 0.05
_exptl_crystal_size_mid 0.05
_exptl_crystal_size_min 0.01
_refine_diff_density_max 0.900
_refine_diff_density_min -0.481
_refine_diff_density_rms 0.089
_refine_ls_extinction_coef 0.0016(3)
_refine_ls_extinction_expression Fc^*^=kFc[1+0.001xFc^2^\l^3^/sin(2\q)]^-1/4^
_refine_ls_extinction_method 'SHELXL-2018/3 (Sheldrick 2018)'
_refine_ls_goodness_of_fit_ref 1.054
_refine_ls_hydrogen_treatment constr
_refine_ls_matrix_type full
_refine_ls_number_parameters 173
_refine_ls_number_reflns 3400
_refine_ls_number_restraints 0
_refine_ls_restrained_S_all 1.054
_refine_ls_R_factor_all 0.0188
_refine_ls_R_factor_gt 0.0178
_refine_ls_shift/su_max 0.000
_refine_ls_shift/su_mean 0.000
_refine_ls_structure_factor_coef Fsqd
_refine_ls_weighting_details 'w=1/[\s^2^(Fo^2^)+(0.0187P)^2^+0.2970P] where P=(Fo^2^+2Fc^2^)/3'
_refine_ls_weighting_scheme calc
_refine_ls_wR_factor_gt 0.0421
_refine_ls_wR_factor_ref 0.0427
_reflns_Friedel_coverage 0.000
_reflns_number_gt 3274
_reflns_number_total 3400
_reflns_threshold_expression 'I > 2\s(I)'
_cod_data_source_file c9dt00680j2.cif
_cod_data_source_block untbu2teph2py2
_cod_depositor_comments 'Adding full bibliography for 7049805--7049811.cif.'
_cod_original_cell_volume 825.88(19)
_cod_database_code 7049806
_shelx_shelxl_version_number 2018/3
_shelx_space_group_comment
;
The symmetry employed for this shelxl refinement is uniquely defined
by the following loop, which should always be used as a source of
symmetry information in preference to the above space-group names.
They are only intended as comments.
;
_olex2_refinement_description
;
1. Fixed Uiso
 At 1.2 times of:
  All C(H) groups
 At 1.5 times of:
  All C(H,H,H) groups
2.a Aromatic/amide H refined with riding coordinates:
 C11(H11), C12(H12), C5(H5), C6(H6), C7(H7), C8(H8), C9(H9), C13(H13),
 C14(H14), C15(H15)
2.b Idealised Me refined as rotating group:
 C4(H4A,H4B,H4C), C3(H3A,H3B,H3C), C2(H2A,H2B,H2C)
;
_olex2_exptl_crystal_mounting_method loop
_olex2_submission_special_instructions 'No special instructions were received'

loop_
_space_group_symop_operation_xyz
'x, y, z'
'-x, -y, -z'

loop_
_atom_site_label
_atom_site_type_symbol
_atom_site_fract_x
_atom_site_fract_y
_atom_site_fract_z
_atom_site_U_iso_or_equiv
_atom_site_adp_type
_atom_site_occupancy
_atom_site_site_symmetry_order
_atom_site_calc_flag
_atom_site_refinement_flags_posn
_atom_site_refinement_flags_adp
_atom_site_refinement_flags_occupancy
U1 U 0.500000 0.500000 0.500000 0.01229(6) Uani 1 2 d S T P
Te1 Te 0.32978(2) 0.30957(2) 0.41386(2) 0.02065(7) Uani 1 1 d . . .
N2 N 0.3003(3) 0.7283(3) 0.4247(2) 0.0177(5) Uani 1 1 d . . .
N1 N 0.6784(3) 0.4817(2) 0.3504(2) 0.0165(5) Uani 1 1 d . . .
C11 C 0.6475(4) 0.0661(3) 0.2486(3) 0.0243(7) Uani 1 1 d . . .
H11 H 0.659353 0.031007 0.327497 0.029 Uiso 1 1 calc R . .
C12 C 0.7647(5) -0.0127(4) 0.1400(3) 0.0311(8) Uani 1 1 d . . .
H12 H 0.855896 -0.101187 0.144987 0.037 Uiso 1 1 calc R . .
C5 C 0.3581(4) 0.8324(3) 0.3657(3) 0.0195(6) Uani 1 1 d . . .
H5 H 0.476080 0.826280 0.358553 0.023 Uiso 1 1 calc R . .
C6 C 0.2537(4) 0.9476(3) 0.3153(3) 0.0207(6) Uani 1 1 d . . .
H6 H 0.299625 1.018214 0.273046 0.025 Uiso 1 1 calc R . .
C7 C 0.0808(4) 0.9582(3) 0.3273(3) 0.0219(7) Uani 1 1 d . . .
H7 H 0.005641 1.036432 0.293652 0.026 Uiso 1 1 calc R . .
C8 C 0.0193(4) 0.8523(3) 0.3897(3) 0.0219(7) Uani 1 1 d . . .
H8 H -0.099055 0.857262 0.399787 0.026 Uiso 1 1 calc R . .
C9 C 0.1329(4) 0.7398(3) 0.4368(3) 0.0194(6) Uani 1 1 d . . .
H9 H 0.090194 0.667686 0.479425 0.023 Uiso 1 1 calc R . .
C1 C 0.8084(4) 0.4798(3) 0.2274(3) 0.0175(6) Uani 1 1 d . . .
C4 C 0.9318(4) 0.3234(3) 0.1884(3) 0.0260(7) Uani 1 1 d . . .
H4A H 0.993922 0.284902 0.251440 0.039 Uiso 1 1 calc GR . .
H4B H 1.018896 0.320542 0.107175 0.039 Uiso 1 1 calc GR . .
H4C H 0.861668 0.264238 0.181462 0.039 Uiso 1 1 calc GR . .
C3 C 0.7057(5) 0.5412(4) 0.1322(3) 0.0303(8) Uani 1 1 d . . .
H3A H 0.635227 0.481865 0.126741 0.045 Uiso 1 1 calc GR . .
H3B H 0.789815 0.539765 0.049873 0.045 Uiso 1 1 calc GR . .
H3C H 0.626460 0.641271 0.159091 0.045 Uiso 1 1 calc GR . .
C2 C 0.9146(4) 0.5735(3) 0.2410(3) 0.0271(7) Uani 1 1 d . . .
H2A H 0.833286 0.672770 0.269098 0.041 Uiso 1 1 calc GR . .
H2B H 0.999998 0.574694 0.159918 0.041 Uiso 1 1 calc GR . .
H2C H 0.978721 0.533296 0.302714 0.041 Uiso 1 1 calc GR . .
C10 C 0.5127(4) 0.1957(3) 0.2444(3) 0.0211(6) Uani 1 1 d . . .
C13 C 0.7500(5) 0.0364(4) 0.0242(4) 0.0438(10) Uani 1 1 d . . .
H13 H 0.830245 -0.017738 -0.050601 0.053 Uiso 1 1 calc R . .
C14 C 0.6157(6) 0.1663(5) 0.0189(4) 0.0510(12) Uani 1 1 d . . .
H14 H 0.604675 0.201826 -0.060111 0.061 Uiso 1 1 calc R . .
C15 C 0.4980(5) 0.2442(4) 0.1282(3) 0.0370(9) Uani 1 1 d . . .
H15 H 0.405816 0.332075 0.123330 0.044 Uiso 1 1 calc R . .

loop_
_atom_site_aniso_label
_atom_site_aniso_U_11
_atom_site_aniso_U_22
_atom_site_aniso_U_33
_atom_site_aniso_U_23
_atom_site_aniso_U_13
_atom_site_aniso_U_12
U1 0.01184(9) 0.01412(8) 0.01178(9) 0.00319(5) -0.00341(6) -0.00594(6)
Te1 0.01839(12) 0.02394(12) 0.02208(13) -0.00065(9) -0.00530(9) -0.01059(9)
N2 0.0164(13) 0.0172(12) 0.0174(13) 0.0027(10) -0.0034(10) -0.0048(10)
N1 0.0164(13) 0.0171(12) 0.0176(13) 0.0046(10) -0.0067(10) -0.0067(10)
C11 0.0231(17) 0.0250(16) 0.0271(18) 0.0074(14) -0.0111(14) -0.0090(13)
C12 0.0261(18) 0.0231(16) 0.040(2) 0.0009(15) -0.0116(16) -0.0020(14)
C5 0.0181(15) 0.0216(14) 0.0189(16) 0.0013(12) -0.0039(13) -0.0081(12)
C6 0.0275(17) 0.0158(14) 0.0214(16) 0.0054(12) -0.0082(14) -0.0104(13)
C7 0.0266(17) 0.0169(14) 0.0239(17) 0.0025(12) -0.0133(14) -0.0051(13)
C8 0.0169(15) 0.0207(15) 0.0274(17) 0.0018(13) -0.0080(13) -0.0043(12)
C9 0.0199(15) 0.0190(14) 0.0201(16) 0.0049(12) -0.0052(13) -0.0088(12)
C1 0.0178(15) 0.0163(13) 0.0154(15) 0.0039(11) -0.0009(12) -0.0062(12)
C4 0.0218(17) 0.0188(15) 0.0281(18) -0.0007(13) 0.0031(14) -0.0042(13)
C3 0.033(2) 0.0351(18) 0.0160(17) 0.0066(14) -0.0051(15) -0.0062(15)
C2 0.0259(18) 0.0246(16) 0.0263(18) 0.0008(14) 0.0036(14) -0.0125(14)
C10 0.0214(16) 0.0211(15) 0.0246(17) -0.0008(13) -0.0087(13) -0.0103(13)
C13 0.042(2) 0.038(2) 0.031(2) -0.0134(17) -0.0045(18) 0.0075(18)
C14 0.056(3) 0.053(2) 0.023(2) -0.0034(18) -0.017(2) 0.012(2)
C15 0.038(2) 0.0330(19) 0.029(2) -0.0008(15) -0.0160(17) 0.0064(16)

loop_
_atom_type_symbol
_atom_type_description
_atom_type_scat_dispersion_real
_atom_type_scat_dispersion_imag
_atom_type_scat_source
C C 0.0033 0.0016 'International Tables Vol C Tables 4.2.6.8 and 6.1.1.4'
H H 0.0000 0.0000 'International Tables Vol C Tables 4.2.6.8 and 6.1.1.4'
N N 0.0061 0.0033 'International Tables Vol C Tables 4.2.6.8 and 6.1.1.4'
Te Te -0.5308 1.6751 'International Tables Vol C Tables 4.2.6.8 and 6.1.1.4'
U U -9.6767 9.6646 'International Tables Vol C Tables 4.2.6.8 and 6.1.1.4'

loop_
_geom_angle_atom_site_label_1
_geom_angle_atom_site_label_2
_geom_angle_atom_site_label_3
_geom_angle
_geom_angle_site_symmetry_1
_geom_angle_site_symmetry_3
Te1 U1 Te1 180.0 . 2_666
N2 U1 Te1 91.83(6) 2_666 2_666
N2 U1 Te1 88.17(6) . 2_666
N2 U1 Te1 88.17(6) 2_666 .
N2 U1 Te1 91.83(6) . .
N2 U1 N2 180.0 2_666 .
N1 U1 Te1 83.58(7) 2_666 .
N1 U1 Te1 96.42(7) . .
N1 U1 Te1 83.58(7) . 2_666
N1 U1 Te1 96.42(7) 2_666 2_666
N1 U1 N2 89.57(9) . .
N1 U1 N2 90.43(9) 2_666 .
N1 U1 N2 90.43(9) . 2_666
N1 U1 N2 89.57(9) 2_666 2_666
N1 U1 N1 180.00(12) 2_666 .
C10 Te1 U1 106.83(8) . .
C5 N2 U1 123.67(19) . .
C9 N2 U1 118.17(18) . .
C9 N2 C5 118.0(2) . .
C1 N1 U1 174.41(19) . .
C12 C11 H11 119.4 . .
C12 C11 C10 121.2(3) . .
C10 C11 H11 119.4 . .
C11 C12 H12 119.8 . .
C11 C12 C13 120.4(3) . .
C13 C12 H12 119.8 . .
N2 C5 H5 118.5 . .
N2 C5 C6 123.0(3) . .
C6 C5 H5 118.5 . .
C5 C6 H6 120.6 . .
C5 C6 C7 118.7(3) . .
C7 C6 H6 120.6 . .
C6 C7 H7 120.6 . .
C6 C7 C8 118.7(3) . .
C8 C7 H7 120.6 . .
C7 C8 H8 120.5 . .
C9 C8 C7 119.0(3) . .
C9 C8 H8 120.5 . .
N2 C9 C8 122.6(3) . .
N2 C9 H9 118.7 . .
C8 C9 H9 118.7 . .
N1 C1 C4 108.6(2) . .
N1 C1 C3 108.3(2) . .
N1 C1 C2 108.5(2) . .
C4 C1 C3 110.5(3) . .
C4 C1 C2 110.4(3) . .
C2 C1 C3 110.5(3) . .
C1 C4 H4A 109.5 . .
C1 C4 H4B 109.5 . .
C1 C4 H4C 109.5 . .
H4A C4 H4B 109.5 . .
H4A C4 H4C 109.5 . .
H4B C4 H4C 109.5 . .
C1 C3 H3A 109.5 . .
C1 C3 H3B 109.5 . .
C1 C3 H3C 109.5 . .
H3A C3 H3B 109.5 . .
H3A C3 H3C 109.5 . .
H3B C3 H3C 109.5 . .
C1 C2 H2A 109.5 . .
C1 C2 H2B 109.5 . .
C1 C2 H2C 109.5 . .
H2A C2 H2B 109.5 . .
H2A C2 H2C 109.5 . .
H2B C2 H2C 109.5 . .
C11 C10 Te1 119.9(2) . .
C15 C10 Te1 121.8(2) . .
C15 C10 C11 118.3(3) . .
C12 C13 H13 120.5 . .
C12 C13 C14 118.9(3) . .
C14 C13 H13 120.5 . .
C13 C14 H14 119.8 . .
C15 C14 C13 120.3(4) . .
C15 C14 H14 119.8 . .
C10 C15 C14 120.9(3) . .
C10 C15 H15 119.5 . .
C14 C15 H15 119.5 . .

loop_
_geom_bond_atom_site_label_1
_geom_bond_atom_site_label_2
_geom_bond_distance
_geom_bond_site_symmetry_2
U1 Te1 3.0544(3) 2_666
U1 Te1 3.0544(3) .
U1 N2 2.562(2) .
U1 N2 2.562(2) 2_666
U1 N1 1.858(3) 2_666
U1 N1 1.858(3) .
Te1 C10 2.126(3) .
N2 C5 1.346(4) .
N2 C9 1.336(4) .
N1 C1 1.481(4) .
C11 H11 0.9500 .
C11 C12 1.382(5) .
C11 C10 1.389(4) .
C12 H12 0.9500 .
C12 C13 1.382(5) .
C5 H5 0.9500 .
C5 C6 1.378(4) .
C6 H6 0.9500 .
C6 C7 1.383(4) .
C7 H7 0.9500 .
C7 C8 1.389(4) .
C8 H8 0.9500 .
C8 C9 1.382(4) .
C9 H9 0.9500 .
C1 C4 1.525(4) .
C1 C3 1.531(4) .
C1 C2 1.528(4) .
C4 H4A 0.9800 .
C4 H4B 0.9800 .
C4 H4C 0.9800 .
C3 H3A 0.9800 .
C3 H3B 0.9800 .
C3 H3C 0.9800 .
C2 H2A 0.9800 .
C2 H2B 0.9800 .
C2 H2C 0.9800 .
C10 C15 1.384(5) .
C13 H13 0.9500 .
C13 C14 1.391(5) .
C14 H14 0.9500 .
C14 C15 1.386(5) .
C15 H15 0.9500 .

loop_
_geom_torsion_atom_site_label_1
_geom_torsion_atom_site_label_2
_geom_torsion_atom_site_label_3
_geom_torsion_atom_site_label_4
_geom_torsion
U1 N2 C5 C6 173.6(2)
U1 N2 C9 C8 -174.4(2)
Te1 C10 C15 C14 -178.2(3)
N2 C5 C6 C7 1.1(5)
C11 C12 C13 C14 0.1(6)
C11 C10 C15 C14 -0.7(6)
C12 C11 C10 Te1 177.8(2)
C12 C11 C10 C15 0.2(5)
C12 C13 C14 C15 -0.6(7)
C5 N2 C9 C8 1.0(4)
C5 C6 C7 C8 -0.1(4)
C6 C7 C8 C9 -0.4(5)
C7 C8 C9 N2 -0.1(5)
C9 N2 C5 C6 -1.5(4)
C10 C11 C12 C13 0.1(5)
C13 C14 C15 C10 0.9(7)
